data_7134067
loop_
_publ_author_name
'Chauhan, Pankaj'
'Sharma, Manisha'

_publ_section_title
;
 Asymmetric desymmetrization of 2,5-cyclohexadienones initiated by
 organocatalytic conjugate addition to 4-nitro-5-styrylisoxazoles
;
_journal_name_full 'Chemical Communications'
_journal_paper_doi 10.1039/D4CC06145D
_journal_year 2025
_chemical_formula_moiety '0.095(C22 H21 N3 O8)'
_chemical_formula_sum 'C2.1 H2 N0.29 O0.76'
_chemical_formula_weight 43.37
_space_group_crystal_system orthorhombic
_space_group_IT_number 19
_space_group_name_Hall 'P 2ac 2ab'
_space_group_name_H-M_alt 'P 21 21 21'
_atom_sites_solution_hydrogens geom
_atom_sites_solution_primary iterative
_audit_creation_date 2024-09-05
_audit_creation_method
;
Olex2 1.3
(compiled 2020.11.12 svn.r5f609507 for OlexSys, GUI svn.r6272)
;
_audit_update_record
;
2024-09-05 deposited with the CCDC.	2024-12-16 downloaded from the CCDC.
;
_cell_angle_alpha 90
_cell_angle_beta 90
_cell_angle_gamma 90
_cell_formula_units_Z 42
_cell_length_a 14.4284(10)
_cell_length_b 9.8594(7)
_cell_length_c 14.9252(8)
_cell_measurement_reflns_used 9794
_cell_measurement_temperature 100(2)
_cell_measurement_theta_max 28.29
_cell_measurement_theta_min 2.47
_cell_volume 2123.2(2)
_computing_cell_refinement 'SAINT V8.40A (Bruker, 2019)'
_computing_data_reduction 'SAINT V8.40A (Bruker, 2019)'
_computing_molecular_graphics 'Olex2 1.3 (Dolomanov et al., 2009)'
_computing_publication_material 'Olex2 1.3 (Dolomanov et al., 2009)'
_computing_structure_refinement 'XL  (Sheldrick, 2008)'
_computing_structure_solution 'olex2.solve 1.3 (Bourhis et al., 2015)'
_diffrn_ambient_temperature 100.0
_diffrn_measured_fraction_theta_full 0.935
_diffrn_measured_fraction_theta_max 0.935
_diffrn_measurement_device_type 'Bruker APEX-II CCD'
_diffrn_measurement_method '\f and \w scans'
_diffrn_radiation_type MoK\a
_diffrn_radiation_wavelength 0.71073
_diffrn_reflns_av_R_equivalents 0.0625
_diffrn_reflns_av_unetI/netI 0.0598
_diffrn_reflns_Laue_measured_fraction_full 0.935
_diffrn_reflns_Laue_measured_fraction_max 0.935
_diffrn_reflns_limit_h_max 17
_diffrn_reflns_limit_h_min -17
_diffrn_reflns_limit_k_max 11
_diffrn_reflns_limit_k_min -11
_diffrn_reflns_limit_l_max 15
_diffrn_reflns_limit_l_min -15
_diffrn_reflns_number 10885
_diffrn_reflns_point_group_measured_fraction_full 0.937
_diffrn_reflns_point_group_measured_fraction_max 0.936
_diffrn_reflns_theta_full 24.911
_diffrn_reflns_theta_max 24.911
_diffrn_reflns_theta_min 1.963
_diffrn_source_current 1.4
_diffrn_source_power 0.07
_diffrn_source_voltage 50.0
_diffrn_standards_number 0
_exptl_absorpt_coefficient_mu 0.110
_exptl_absorpt_correction_T_max 0.7457
_exptl_absorpt_correction_T_min 0.6848
_exptl_absorpt_correction_type none
_exptl_absorpt_process_details
;
SADABS-2016/2 (Bruker,2016/2) was used for absorption correction.
wR2(int) was 0.0912 before and 0.0587 after correction.
The Ratio of minimum to maximum transmission is 0.9183.
The \l/2 correction factor is Not present.
;
_exptl_crystal_density_diffrn 1.425
_exptl_crystal_F_000 952
_refine_diff_density_max 0.385
_refine_diff_density_min -0.372
_refine_diff_density_rms 0.086
_refine_ls_abs_structure_details
;
 Flack x determined using 963 quotients [(I+)-(I-)]/[(I+)+(I-)]
 (Parsons, Flack and Wagner, Acta Cryst. B69 (2013) 249-259).
;
_refine_ls_abs_structure_Flack -0.5(10)
_refine_ls_extinction_coef 0.049(11)
_refine_ls_extinction_expression Fc^*^=kFc[1+0.001xFc^2^\l^3^/sin(2\q)]^-1/4^
_refine_ls_extinction_method 'SHELXL-2018/3 (Sheldrick 2018)'
_refine_ls_goodness_of_fit_ref 1.173
_refine_ls_hydrogen_treatment constr
_refine_ls_matrix_type full
_refine_ls_number_parameters 302
_refine_ls_number_reflns 3468
_refine_ls_number_restraints 0
_refine_ls_restrained_S_all 1.173
_refine_ls_R_factor_all 0.1132
_refine_ls_R_factor_gt 0.0767
_refine_ls_shift/su_max 0.003
_refine_ls_shift/su_mean 0.000
_refine_ls_structure_factor_coef Fsqd
_refine_ls_weighting_details 'w=1/[\s^2^(Fo^2^)+(0.1322P)^2^+2.2670P] where P=(Fo^2^+2Fc^2^)/3'
_refine_ls_weighting_scheme calc
_refine_ls_wR_factor_gt 0.1981
_refine_ls_wR_factor_ref 0.2512
_reflns_Friedel_coverage 0.752
_reflns_Friedel_fraction_full 0.939
_reflns_Friedel_fraction_max 0.938
_reflns_number_gt 2607
_reflns_number_total 3468
_reflns_threshold_expression 'I > 2\s(I)'
_cod_data_source_file d4cc06145d2.cif
_cod_data_source_block mo_ms_1004_0m_a_a
_cod_original_formula_sum 'C2.10 H2 N0.29 O0.76'
_cod_database_code 7134067
_shelx_shelxl_version_number 2018/3
_shelx_space_group_comment
;
The symmetry employed for this shelxl refinement is uniquely defined
by the following loop, which should always be used as a source of
symmetry information in preference to the above space-group names.
They are only intended as comments.
;
_olex2_refinement_description
;
1. Fixed Uiso
 At 1.2 times of:
  All C(H) groups, All C(H,H) groups
 At 1.5 times of:
  All C(H,H,H) groups
2.a Ternary CH refined with riding coordinates:
 C4(H4), C5(H5), C13(H13), C15(H15), C19(H19)
2.b Secondary CH2 refined with riding coordinates:
 C16(H16A,H16B), C18(H18A,H18B)
2.c Aromatic/amide H refined with riding coordinates:
 C8(H8), C9(H9), C11(H11)
2.d Idealised Me refined as rotating group:
 C12(H12A,H12B,H12C), C20(H20A,H20B,H20C), C22(H22A,H22B,H22C)
;
_olex2_submission_special_instructions 'No special instructions were received'

loop_
_space_group_symop_operation_xyz
'x, y, z'
'-x+1/2, -y, z+1/2'
'-x, y+1/2, -z+1/2'
'x+1/2, -y+1/2, -z'

loop_
_atom_site_label
_atom_site_type_symbol
_atom_site_fract_x
_atom_site_fract_y
_atom_site_fract_z
_atom_site_U_iso_or_equiv
_atom_site_adp_type
_atom_site_occupancy
_atom_site_site_symmetry_order
_atom_site_calc_flag
_atom_site_refinement_flags_posn
_atom_site_refinement_flags_adp
_atom_site_refinement_flags_occupancy
_atom_site_disorder_assembly
_atom_site_disorder_group
O1 O 0.4809(4) 0.4751(6) 0.6592(4) 0.0442(15) Uani 1 1 d . . . . .
O2 O 0.6481(4) 0.8046(6) 0.6195(4) 0.0481(16) Uani 1 1 d . . . . .
O3 O 0.6362(4) 0.5627(7) 0.2493(4) 0.0502(17) Uani 1 1 d . . . . .
O4 O 0.6836(4) 0.7770(6) 0.7609(4) 0.0523(16) Uani 1 1 d . . . . .
O5 O 0.3377(4) 0.4808(6) 0.3760(4) 0.0383(13) Uani 1 1 d . . . . .
O6 O 0.3805(4) 0.4145(6) 0.2368(4) 0.0431(14) Uani 1 1 d . . . . .
O7 O 0.3729(5) 0.9286(6) 0.4351(4) 0.0597(19) Uani 1 1 d . . . . .
O8 O 0.7301(4) 0.6453(7) 0.3480(4) 0.0467(15) Uani 1 1 d . . . . .
N1 N 0.5020(5) 0.4557(8) 0.7524(5) 0.0469(18) Uani 1 1 d . . . . .
N2 N 0.6400(5) 0.7469(7) 0.6923(5) 0.0431(17) Uani 1 1 d . . . . .
N3 N 0.6508(4) 0.6178(7) 0.3207(5) 0.0389(16) Uani 1 1 d . . . . .
C1 C 0.5261(5) 0.5848(8) 0.6289(5) 0.0365(18) Uani 1 1 d . . . . .
C2 C 0.5778(5) 0.6338(8) 0.6974(5) 0.0373(18) Uani 1 1 d . . . . .
C3 C 0.5608(6) 0.5531(9) 0.7737(6) 0.042(2) Uani 1 1 d . . . . .
C4 C 0.5111(5) 0.6287(9) 0.5343(5) 0.0383(19) Uani 1 1 d . . . . .
H4 H 0.512896 0.730067 0.533666 0.046 Uiso 1 1 calc R U . . .
C5 C 0.5894(6) 0.5788(9) 0.4719(5) 0.0372(18) Uani 1 1 d . . . . .
H5 H 0.651873 0.599994 0.497360 0.045 Uiso 1 1 calc R U . . .
C6 C 0.5795(5) 0.4311(8) 0.4529(5) 0.0349(17) Uani 1 1 d . . . . .
C7 C 0.4927(5) 0.3963(8) 0.4171(5) 0.0351(17) Uani 1 1 d . . . . .
C8 C 0.4715(6) 0.2621(8) 0.3994(6) 0.0410(19) Uani 1 1 d . . . . .
H8 H 0.411620 0.237021 0.378706 0.049 Uiso 1 1 calc R U . . .
C9 C 0.5403(6) 0.1640(9) 0.4127(6) 0.044(2) Uani 1 1 d . . . . .
H9 H 0.526235 0.071722 0.400350 0.053 Uiso 1 1 calc R U . . .
C10 C 0.6283(6) 0.1967(9) 0.4433(6) 0.0416(19) Uani 1 1 d . . . . .
C11 C 0.6456(6) 0.3322(9) 0.4653(6) 0.044(2) Uani 1 1 d . . . . .
H11 H 0.704275 0.356471 0.489350 0.052 Uiso 1 1 calc R U . . .
C12 C 0.5923(7) 0.5676(11) 0.8674(6) 0.054(2) Uani 1 1 d . . . . .
H12A H 0.577915 0.659148 0.888861 0.081 Uiso 1 1 calc R U . . .
H12B H 0.659302 0.552417 0.870537 0.081 Uiso 1 1 calc R U . . .
H12C H 0.560397 0.500751 0.905037 0.081 Uiso 1 1 calc R U . . .
C13 C 0.4143(5) 0.5850(8) 0.4959(5) 0.0368(18) Uani 1 1 d . . . . .
H13 H 0.386686 0.516329 0.537369 0.044 Uiso 1 1 calc R U . . .
C14 C 0.4295(5) 0.5179(8) 0.4051(5) 0.0359(18) Uani 1 1 d . . . . .
C15 C 0.4765(5) 0.6238(8) 0.3423(6) 0.0372(18) Uani 1 1 d . . . . .
H15 H 0.485577 0.582012 0.281882 0.045 Uiso 1 1 calc R U . . .
C16 C 0.4146(6) 0.7504(8) 0.3326(6) 0.0406(19) Uani 1 1 d . . . . .
H16A H 0.450313 0.822095 0.301504 0.049 Uiso 1 1 calc R U . . .
H16B H 0.360839 0.727189 0.294344 0.049 Uiso 1 1 calc R U . . .
C17 C 0.3793(6) 0.8066(9) 0.4204(6) 0.045(2) Uani 1 1 d . . . . .
C18 C 0.3485(5) 0.7047(9) 0.4898(6) 0.0402(19) Uani 1 1 d . . . . .
H18A H 0.285781 0.671511 0.474375 0.048 Uiso 1 1 calc R U . . .
H18B H 0.344907 0.749733 0.548990 0.048 Uiso 1 1 calc R U . . .
C19 C 0.5726(5) 0.6564(8) 0.3833(5) 0.0378(18) Uani 1 1 d . . . . .
H19 H 0.576176 0.756015 0.395503 0.045 Uiso 1 1 calc R U . . .
C20 C 0.7012(7) 0.0918(10) 0.4531(7) 0.056(3) Uani 1 1 d . . . . .
H20A H 0.754399 0.130338 0.485078 0.085 Uiso 1 1 calc R U . . .
H20B H 0.720950 0.060952 0.393698 0.085 Uiso 1 1 calc R U . . .
H20C H 0.676515 0.014812 0.487093 0.085 Uiso 1 1 calc R U . . .
C21 C 0.3206(6) 0.4275(8) 0.2929(5) 0.0384(18) Uani 1 1 d . . . . .
C22 C 0.2217(5) 0.3903(10) 0.2846(6) 0.046(2) Uani 1 1 d . . . . .
H22A H 0.203187 0.394305 0.221513 0.068 Uiso 1 1 calc R U . . .
H22B H 0.183932 0.453861 0.319506 0.068 Uiso 1 1 calc R U . . .
H22C H 0.212368 0.298046 0.307389 0.068 Uiso 1 1 calc R U . . .

loop_
_atom_site_aniso_label
_atom_site_aniso_U_11
_atom_site_aniso_U_22
_atom_site_aniso_U_33
_atom_site_aniso_U_23
_atom_site_aniso_U_13
_atom_site_aniso_U_12
O1 0.049(3) 0.051(3) 0.032(3) 0.010(3) -0.001(2) -0.004(3)
O2 0.053(4) 0.053(4) 0.038(4) -0.001(3) 0.009(3) -0.008(3)
O3 0.045(3) 0.070(4) 0.035(4) -0.008(3) 0.004(3) 0.000(3)
O4 0.058(4) 0.062(4) 0.037(4) -0.009(3) -0.008(3) -0.001(3)
O5 0.038(3) 0.045(3) 0.032(3) -0.005(2) -0.001(2) -0.003(2)
O6 0.045(3) 0.050(3) 0.035(4) -0.003(3) -0.003(3) -0.001(3)
O7 0.092(5) 0.046(4) 0.042(4) -0.006(3) -0.005(3) 0.007(4)
O8 0.039(3) 0.063(4) 0.038(4) 0.006(3) 0.000(2) -0.004(3)
N1 0.050(4) 0.061(4) 0.030(4) 0.012(3) -0.004(3) -0.002(4)
N2 0.044(4) 0.052(4) 0.034(4) -0.006(3) -0.001(3) 0.000(3)
N3 0.039(4) 0.049(4) 0.029(4) 0.001(3) -0.001(3) -0.005(3)
C1 0.040(4) 0.041(4) 0.028(5) 0.008(3) 0.009(3) 0.004(3)
C2 0.042(4) 0.043(4) 0.027(5) -0.002(3) -0.007(3) 0.001(3)
C3 0.044(4) 0.053(5) 0.031(5) 0.001(4) -0.008(3) 0.008(4)
C4 0.043(4) 0.049(5) 0.023(4) -0.001(3) 0.000(3) -0.003(4)
C5 0.042(4) 0.045(5) 0.025(4) 0.003(3) 0.001(3) -0.002(4)
C6 0.039(4) 0.039(4) 0.027(4) -0.001(3) 0.001(3) -0.003(3)
C7 0.040(4) 0.043(4) 0.022(4) 0.005(3) 0.000(3) -0.001(3)
C8 0.043(4) 0.045(5) 0.035(5) 0.002(3) 0.000(3) 0.004(4)
C9 0.051(5) 0.050(5) 0.030(5) 0.002(4) 0.003(4) 0.004(4)
C10 0.046(5) 0.047(5) 0.031(5) 0.001(3) -0.002(4) 0.008(4)
C11 0.045(5) 0.056(5) 0.031(5) 0.001(4) -0.003(3) 0.005(4)
C12 0.060(6) 0.073(7) 0.029(5) 0.008(4) -0.004(4) 0.001(5)
C13 0.037(4) 0.043(4) 0.031(5) 0.005(3) -0.004(3) -0.004(4)
C14 0.031(4) 0.041(4) 0.035(5) -0.003(3) -0.001(3) -0.001(3)
C15 0.040(4) 0.039(4) 0.032(5) 0.005(3) -0.005(3) -0.002(3)
C16 0.044(4) 0.040(4) 0.038(5) 0.003(3) -0.001(3) -0.002(4)
C17 0.050(5) 0.049(5) 0.036(5) 0.000(4) 0.000(4) 0.002(4)
C18 0.041(4) 0.043(5) 0.037(5) -0.004(4) -0.001(3) -0.004(3)
C19 0.038(4) 0.046(4) 0.030(5) 0.005(3) -0.002(3) -0.002(3)
C20 0.065(6) 0.061(6) 0.043(6) 0.001(4) -0.014(4) 0.019(5)
C21 0.042(4) 0.040(4) 0.034(5) -0.006(3) 0.000(4) 0.002(4)
C22 0.036(4) 0.061(6) 0.040(6) -0.006(4) 0.000(3) -0.002(4)

loop_
_atom_type_symbol
_atom_type_description
_atom_type_scat_dispersion_real
_atom_type_scat_dispersion_imag
_atom_type_scat_source
C C 0.0033 0.0016 'International Tables Vol C Tables 4.2.6.8 and 6.1.1.4'
H H 0.0000 0.0000 'International Tables Vol C Tables 4.2.6.8 and 6.1.1.4'
N N 0.0061 0.0033 'International Tables Vol C Tables 4.2.6.8 and 6.1.1.4'
O O 0.0106 0.0060 'International Tables Vol C Tables 4.2.6.8 and 6.1.1.4'

loop_
_geom_angle_atom_site_label_1
_geom_angle_atom_site_label_2
_geom_angle_atom_site_label_3
_geom_angle
_geom_angle_site_symmetry_1
_geom_angle_site_symmetry_3
_geom_angle_publ_flag
C1 O1 N1 109.3(6) . . ?
C21 O5 C14 122.4(6) . . ?
C3 N1 O1 105.8(7) . . ?
O2 N2 O4 124.8(7) . . ?
O2 N2 C2 117.7(6) . . ?
O4 N2 C2 117.5(7) . . ?
O3 N3 O8 123.0(7) . . ?
O3 N3 C19 121.7(6) . . ?
O8 N3 C19 115.3(6) . . ?
O1 C1 C2 107.5(7) . . ?
O1 C1 C4 118.8(7) . . ?
C2 C1 C4 133.7(8) . . ?
C1 C2 N2 125.6(7) . . ?
C1 C2 C3 108.2(7) . . ?
C3 C2 N2 126.1(7) . . ?
N1 C3 C2 109.1(7) . . ?
N1 C3 C12 119.7(8) . . ?
C2 C3 C12 131.0(8) . . ?
C1 C4 H4 107.1 . . ?
C1 C4 C5 111.9(7) . . ?
C1 C4 C13 113.2(7) . . ?
C5 C4 H4 107.1 . . ?
C5 C4 C13 110.1(7) . . ?
C13 C4 H4 107.1 . . ?
C4 C5 H5 111.3 . . ?
C4 C5 C19 104.1(6) . . ?
C6 C5 C4 110.8(7) . . ?
C6 C5 H5 111.3 . . ?
C6 C5 C19 107.9(7) . . ?
C19 C5 H5 111.3 . . ?
C7 C6 C5 113.3(7) . . ?
C11 C6 C5 126.9(7) . . ?
C11 C6 C7 119.7(8) . . ?
C6 C7 C14 112.8(7) . . ?
C8 C7 C6 120.2(7) . . ?
C8 C7 C14 126.9(7) . . ?
C7 C8 H8 120.8 . . ?
C7 C8 C9 118.5(8) . . ?
C9 C8 H8 120.8 . . ?
C8 C9 H9 118.8 . . ?
C10 C9 C8 122.3(8) . . ?
C10 C9 H9 118.8 . . ?
C9 C10 C11 117.6(8) . . ?
C9 C10 C20 121.3(8) . . ?
C11 C10 C20 121.1(8) . . ?
C6 C11 C10 121.4(8) . . ?
C6 C11 H11 119.3 . . ?
C10 C11 H11 119.3 . . ?
C3 C12 H12A 109.5 . . ?
C3 C12 H12B 109.5 . . ?
C3 C12 H12C 109.5 . . ?
H12A C12 H12B 109.5 . . ?
H12A C12 H12C 109.5 . . ?
H12B C12 H12C 109.5 . . ?
C4 C13 H13 108.3 . . ?
C14 C13 C4 108.4(6) . . ?
C14 C13 H13 108.3 . . ?
C18 C13 C4 111.4(7) . . ?
C18 C13 H13 108.3 . . ?
C18 C13 C14 112.0(6) . . ?
O5 C14 C7 112.7(6) . . ?
O5 C14 C13 104.3(6) . . ?
O5 C14 C15 112.9(6) . . ?
C7 C14 C13 109.0(6) . . ?
C7 C14 C15 109.8(6) . . ?
C13 C14 C15 107.9(6) . . ?
C14 C15 H15 108.9 . . ?
C16 C15 C14 110.3(6) . . ?
C16 C15 H15 108.9 . . ?
C16 C15 C19 112.8(7) . . ?
C19 C15 C14 107.0(6) . . ?
C19 C15 H15 108.9 . . ?
C15 C16 H16A 108.7 . . ?
C15 C16 H16B 108.7 . . ?
H16A C16 H16B 107.6 . . ?
C17 C16 C15 114.2(7) . . ?
C17 C16 H16A 108.7 . . ?
C17 C16 H16B 108.7 . . ?
O7 C17 C16 122.6(8) . . ?
O7 C17 C18 120.6(8) . . ?
C18 C17 C16 116.8(8) . . ?
C13 C18 H18A 109.2 . . ?
C13 C18 H18B 109.2 . . ?
C17 C18 C13 112.0(7) . . ?
C17 C18 H18A 109.2 . . ?
C17 C18 H18B 109.2 . . ?
H18A C18 H18B 107.9 . . ?
N3 C19 C5 106.7(6) . . ?
N3 C19 C15 111.8(7) . . ?
N3 C19 H19 108.8 . . ?
C5 C19 C15 112.0(7) . . ?
C5 C19 H19 108.8 . . ?
C15 C19 H19 108.8 . . ?
C10 C20 H20A 109.5 . . ?
C10 C20 H20B 109.5 . . ?
C10 C20 H20C 109.5 . . ?
H20A C20 H20B 109.5 . . ?
H20A C20 H20C 109.5 . . ?
H20B C20 H20C 109.5 . . ?
O5 C21 C22 110.2(7) . . ?
O6 C21 O5 122.6(7) . . ?
O6 C21 C22 127.2(8) . . ?
C21 C22 H22A 109.5 . . ?
C21 C22 H22B 109.5 . . ?
C21 C22 H22C 109.5 . . ?
H22A C22 H22B 109.5 . . ?
H22A C22 H22C 109.5 . . ?
H22B C22 H22C 109.5 . . ?

loop_
_geom_bond_atom_site_label_1
_geom_bond_atom_site_label_2
_geom_bond_distance
_geom_bond_site_symmetry_2
_geom_bond_publ_flag
O1 N1 1.436(9) . ?
O1 C1 1.342(10) . ?
O2 N2 1.232(9) . ?
O3 N3 1.215(9) . ?
O4 N2 1.238(9) . ?
O5 C14 1.441(9) . ?
O5 C21 1.369(10) . ?
O6 C21 1.211(10) . ?
O7 C17 1.227(11) . ?
O8 N3 1.244(9) . ?
N1 C3 1.320(12) . ?
N2 C2 1.434(11) . ?
N3 C19 1.513(10) . ?
C1 C2 1.354(12) . ?
C1 C4 1.493(11) . ?
C2 C3 1.411(12) . ?
C3 C12 1.478(12) . ?
C4 H4 1.0000 . ?
C4 C5 1.545(11) . ?
C4 C13 1.570(11) . ?
C5 H5 1.0000 . ?
C5 C6 1.490(12) . ?
C5 C19 1.547(11) . ?
C6 C7 1.405(11) . ?
C6 C11 1.376(12) . ?
C7 C8 1.384(12) . ?
C7 C14 1.517(11) . ?
C8 H8 0.9500 . ?
C8 C9 1.400(12) . ?
C9 H9 0.9500 . ?
C9 C10 1.387(12) . ?
C10 C11 1.398(12) . ?
C10 C20 1.482(12) . ?
C11 H11 0.9500 . ?
C12 H12A 0.9800 . ?
C12 H12B 0.9800 . ?
C12 H12C 0.9800 . ?
C13 H13 1.0000 . ?
C13 C14 1.523(12) . ?
C13 C18 1.517(11) . ?
C14 C15 1.558(11) . ?
C15 H15 1.0000 . ?
C15 C16 1.542(11) . ?
C15 C19 1.550(11) . ?
C16 H16A 0.9900 . ?
C16 H16B 0.9900 . ?
C16 C17 1.512(12) . ?
C17 C18 1.509(12) . ?
C18 H18A 0.9900 . ?
C18 H18B 0.9900 . ?
C19 H19 1.0000 . ?
C20 H20A 0.9800 . ?
C20 H20B 0.9800 . ?
C20 H20C 0.9800 . ?
C21 C22 1.479(11) . ?
C22 H22A 0.9800 . ?
C22 H22B 0.9800 . ?
C22 H22C 0.9800 . ?

loop_
_geom_torsion_atom_site_label_1
_geom_torsion_atom_site_label_2
_geom_torsion_atom_site_label_3
_geom_torsion_atom_site_label_4
_geom_torsion
_geom_torsion_site_symmetry_1
_geom_torsion_site_symmetry_2
_geom_torsion_site_symmetry_3
_geom_torsion_site_symmetry_4
_geom_torsion_publ_flag
O1 N1 C3 C2 0.0(9) . . . . ?
O1 N1 C3 C12 176.1(8) . . . . ?
O1 C1 C2 N2 177.0(7) . . . . ?
O1 C1 C2 C3 -2.2(9) . . . . ?
O1 C1 C4 C5 -98.6(8) . . . . ?
O1 C1 C4 C13 26.5(10) . . . . ?
O2 N2 C2 C1 -0.6(12) . . . . ?
O2 N2 C2 C3 178.4(8) . . . . ?
O3 N3 C19 C5 119.8(8) . . . . ?
O3 N3 C19 C15 -2.9(10) . . . . ?
O4 N2 C2 C1 -178.6(8) . . . . ?
O4 N2 C2 C3 0.4(12) . . . . ?
O5 C14 C15 C16 55.5(9) . . . . ?
O5 C14 C15 C19 178.5(6) . . . . ?
O7 C17 C18 C13 -139.7(9) . . . . ?
O8 N3 C19 C5 -59.5(9) . . . . ?
O8 N3 C19 C15 177.8(7) . . . . ?
N1 O1 C1 C2 2.2(8) . . . . ?
N1 O1 C1 C4 -177.2(7) . . . . ?
N2 C2 C3 N1 -177.8(8) . . . . ?
N2 C2 C3 C12 6.7(15) . . . . ?
C1 O1 N1 C3 -1.4(9) . . . . ?
C1 C2 C3 N1 1.3(10) . . . . ?
C1 C2 C3 C12 -174.2(9) . . . . ?
C1 C4 C5 C6 75.2(9) . . . . ?
C1 C4 C5 C19 -169.2(7) . . . . ?
C1 C4 C13 C14 -130.9(7) . . . . ?
C1 C4 C13 C18 105.5(8) . . . . ?
C2 C1 C4 C5 82.1(11) . . . . ?
C2 C1 C4 C13 -152.8(9) . . . . ?
C4 C1 C2 N2 -3.7(14) . . . . ?
C4 C1 C2 C3 177.2(8) . . . . ?
C4 C5 C6 C7 55.5(9) . . . . ?
C4 C5 C6 C11 -125.9(8) . . . . ?
C4 C5 C19 N3 176.8(6) . . . . ?
C4 C5 C19 C15 -60.6(8) . . . . ?
C4 C13 C14 O5 179.5(6) . . . . ?
C4 C13 C14 C7 58.9(8) . . . . ?
C4 C13 C14 C15 -60.2(8) . . . . ?
C4 C13 C18 C17 67.5(9) . . . . ?
C5 C4 C13 C14 -4.8(9) . . . . ?
C5 C4 C13 C18 -128.5(7) . . . . ?
C5 C6 C7 C8 -177.3(7) . . . . ?
C5 C6 C7 C14 0.6(10) . . . . ?
C5 C6 C11 C10 -178.8(8) . . . . ?
C6 C5 C19 N3 -65.4(8) . . . . ?
C6 C5 C19 C15 57.2(9) . . . . ?
C6 C7 C8 C9 -4.0(12) . . . . ?
C6 C7 C14 O5 -174.7(7) . . . . ?
C6 C7 C14 C13 -59.5(8) . . . . ?
C6 C7 C14 C15 58.5(8) . . . . ?
C7 C6 C11 C10 -0.3(12) . . . . ?
C7 C8 C9 C10 0.4(12) . . . . ?
C7 C14 C15 C16 -177.8(6) . . . . ?
C7 C14 C15 C19 -54.8(8) . . . . ?
C8 C7 C14 O5 3.0(11) . . . . ?
C8 C7 C14 C13 118.2(8) . . . . ?
C8 C7 C14 C15 -123.8(8) . . . . ?
C8 C9 C10 C11 3.2(13) . . . . ?
C8 C9 C10 C20 -177.3(8) . . . . ?
C9 C10 C11 C6 -3.2(13) . . . . ?
C11 C6 C7 C8 4.0(12) . . . . ?
C11 C6 C7 C14 -178.1(7) . . . . ?
C13 C4 C5 C6 -51.6(9) . . . . ?
C13 C4 C5 C19 64.0(8) . . . . ?
C13 C14 C15 C16 -59.2(8) . . . . ?
C13 C14 C15 C19 63.8(8) . . . . ?
C14 O5 C21 O6 -3.9(12) . . . . ?
C14 O5 C21 C22 175.9(7) . . . . ?
C14 C7 C8 C9 178.5(7) . . . . ?
C14 C13 C18 C17 -54.1(9) . . . . ?
C14 C15 C16 C17 48.6(9) . . . . ?
C14 C15 C19 N3 118.2(7) . . . . ?
C14 C15 C19 C5 -1.4(9) . . . . ?
C15 C16 C17 O7 141.4(9) . . . . ?
C15 C16 C17 C18 -40.6(10) . . . . ?
C16 C15 C19 N3 -120.4(7) . . . . ?
C16 C15 C19 C5 120.0(7) . . . . ?
C16 C17 C18 C13 42.2(10) . . . . ?
C18 C13 C14 O5 -57.2(8) . . . . ?
C18 C13 C14 C7 -177.8(6) . . . . ?
C18 C13 C14 C15 63.1(8) . . . . ?
C19 C5 C6 C7 -57.8(9) . . . . ?
C19 C5 C6 C11 120.8(9) . . . . ?
C19 C15 C16 C17 -70.9(9) . . . . ?
C20 C10 C11 C6 177.3(8) . . . . ?
C21 O5 C14 C7 -67.6(9) . . . . ?
C21 O5 C14 C13 174.3(6) . . . . ?
C21 O5 C14 C15 57.5(9) . . . . ?
